data_7237251
loop_
_publ_author_name
'Zhang, Lei'
'Yuan, Wen-Li'
'Zhang, Zhang'
'Zhang, Guo-Hao'
'Chen, Hao'
'Zhao, Nanrong'
'He, Ling'
'Tao, Guo-Hong'

_publ_section_title
;
 Self-assembled ionic nanofibers derived from amino acids for
 high-performance particulate matter removal
;
_journal_issue 9
_journal_name_full 'Journal of Materials Chemistry A'
_journal_page_first 4619
_journal_paper_doi 10.1039/C8TA11382C
_journal_volume 7
_journal_year 2019
_chemical_absolute_configuration ad
_chemical_formula_moiety 'C10 H14 N O2, Cl'
_chemical_formula_sum 'C10 H14 Cl N O2'
_chemical_formula_weight 215.67
_chemical_name_systematic D-PheC1Cl
_space_group_crystal_system orthorhombic
_space_group_IT_number 19
_space_group_name_Hall 'P 2ac 2ab'
_space_group_name_H-M_alt 'P 21 21 21'
_atom_sites_solution_hydrogens geom
_atom_sites_solution_primary direct
_atom_sites_solution_secondary difmap
_audit_creation_date 2016-05-06
_audit_creation_method
;
Olex2 1.2
(compiled 2016.02.19 svn.r3266 for OlexSys, GUI svn.r5155)
;
_audit_update_record
;
2019-01-20 deposited with the CCDC.
2019-01-24 downloaded from the CCDC.
;
_cell_angle_alpha 90.00
_cell_angle_beta 90.00
_cell_angle_gamma 90.00
_cell_formula_units_Z 4
_cell_length_a 5.4456(4)
_cell_length_b 12.4023(13)
_cell_length_c 16.6206(14)
_cell_measurement_reflns_used 1463
_cell_measurement_temperature 293(2)
_cell_measurement_theta_max 25.2480
_cell_measurement_theta_min 3.4940
_cell_volume 1122.52(17)
_computing_cell_refinement
;
CrysAlisPro, Agilent Technologies,
Version 1.171.37.35 (release 13-08-2014 CrysAlis171 .NET)
(compiled Aug 13 2014,18:06:01)
;
_computing_data_collection
;
CrysAlisPro, Agilent Technologies,
Version 1.171.37.35 (release 13-08-2014 CrysAlis171 .NET)
(compiled Aug 13 2014,18:06:01)
;
_computing_data_reduction
;
CrysAlisPro, Agilent Technologies,
Version 1.171.37.35 (release 13-08-2014 CrysAlis171 .NET)
(compiled Aug 13 2014,18:06:01)
;
_computing_molecular_graphics 'Olex2 (Dolomanov et al., 2009)'
_computing_publication_material 'Olex2 (Dolomanov et al., 2009)'
_computing_structure_refinement 'ShelXL (Sheldrick, 2015)'
_computing_structure_solution 'ShelXS (Sheldrick, 2008)'
_diffrn_ambient_temperature 293.15
_diffrn_detector 'CCD plate'
_diffrn_detector_area_resol_mean 16.0874
_diffrn_detector_type Eos
_diffrn_measured_fraction_theta_full 0.999
_diffrn_measured_fraction_theta_max 0.999
_diffrn_measurement_details
;
#__ type_ start__ end____ width___ exp.time_
  1 omega  -79.00    2.00   1.0000    2.0000
omega____ theta____ kappa____ phi______ frames
    -      -14.8106  -57.0000  -90.0000 81

#__ type_ start__ end____ width___ exp.time_
  2 omega  -23.00   56.00   1.0000    2.0000
omega____ theta____ kappa____ phi______ frames
    -       16.6856  -99.0000 -180.0000 79

#__ type_ start__ end____ width___ exp.time_
  3 omega    8.00   35.00   1.0000    2.0000
omega____ theta____ kappa____ phi______ frames
    -       16.6856   57.0000  150.0000 27

#__ type_ start__ end____ width___ exp.time_
  4 omega   58.00   84.00   1.0000    2.0000
omega____ theta____ kappa____ phi______ frames
    -       16.6856   57.0000  150.0000 26
;
_diffrn_measurement_device 'four-circle diffractometer'
_diffrn_measurement_device_type 'Xcalibur, Eos'
_diffrn_measurement_method '\w scans'
_diffrn_orient_matrix_UB_11 -0.0008305000
_diffrn_orient_matrix_UB_12 -0.0568927000
_diffrn_orient_matrix_UB_13 -0.0043781000
_diffrn_orient_matrix_UB_21 -0.0261792000
_diffrn_orient_matrix_UB_22 -0.0056718000
_diffrn_orient_matrix_UB_23 0.0415459000
_diffrn_orient_matrix_UB_31 -0.1277041000
_diffrn_orient_matrix_UB_32 0.0015085000
_diffrn_orient_matrix_UB_33 -0.0085265000
_diffrn_radiation_monochromator graphite
_diffrn_radiation_probe x-ray
_diffrn_radiation_type MoK\a
_diffrn_radiation_wavelength 0.71073
_diffrn_reflns_av_R_equivalents 0.0480
_diffrn_reflns_av_unetI/netI 0.0662
_diffrn_reflns_limit_h_max 6
_diffrn_reflns_limit_h_min -6
_diffrn_reflns_limit_k_max 15
_diffrn_reflns_limit_k_min -13
_diffrn_reflns_limit_l_max 20
_diffrn_reflns_limit_l_min -19
_diffrn_reflns_number 4891
_diffrn_reflns_theta_full 26.34
_diffrn_reflns_theta_max 26.34
_diffrn_reflns_theta_min 2.95
_diffrn_source 'Enhance (Mo) X-ray Source'
_exptl_absorpt_coefficient_mu 0.316
_exptl_absorpt_correction_T_max 1.00000
_exptl_absorpt_correction_T_min 0.16432
_exptl_absorpt_correction_type multi-scan
_exptl_absorpt_process_details
;
CrysAlisPro, Agilent Technologies,
Version 1.171.37.35 (release 13-08-2014 CrysAlis171 .NET)
(compiled Aug 13 2014,18:06:01)
Empirical absorption correction using spherical harmonics,
 implemented in SCALE3 ABSPACK scaling algorithm.
;
_exptl_crystal_colour colorless
_exptl_crystal_density_diffrn 1.276
_exptl_crystal_density_method 'not measured'
_exptl_crystal_F_000 456
_exptl_crystal_recrystallization_method 'Re-crystallisation from solvent: ethanol/acetonitrile'
_exptl_crystal_size_max 0.4
_exptl_crystal_size_mid 0.3
_exptl_crystal_size_min 0.3
_refine_diff_density_max 0.585
_refine_diff_density_min -0.338
_refine_diff_density_rms 0.089
_refine_ls_abs_structure_details 'Flack H D (1983), Acta Cryst. A39, 876-881'
_refine_ls_abs_structure_Flack 0.01(15)
_refine_ls_extinction_method none
_refine_ls_goodness_of_fit_ref 1.071
_refine_ls_hydrogen_treatment constr
_refine_ls_matrix_type full
_refine_ls_number_parameters 129
_refine_ls_number_reflns 2281
_refine_ls_number_restraints 0
_refine_ls_restrained_S_all 1.071
_refine_ls_R_factor_all 0.0944
_refine_ls_R_factor_gt 0.0776
_refine_ls_shift/su_max 0.000
_refine_ls_shift/su_mean 0.000
_refine_ls_structure_factor_coef Fsqd
_refine_ls_weighting_details 'calc w=1/[\s^2^(Fo^2^)+(0.1123P)^2^+0.0000P] where P=(Fo^2^+2Fc^2^)/3'
_refine_ls_weighting_scheme calc
_refine_ls_wR_factor_gt 0.1819
_refine_ls_wR_factor_ref 0.2067
_reflns_number_gt 1756
_reflns_number_total 2281
_reflns_threshold_expression >2sigma(I)
_cod_data_source_file c8ta11382c2.cif
_cod_data_source_block 160506_s1_zl
_cod_database_code 7237251
_chemical_oxdiff_formula c12n12h2o2cl1
_reflns_odcompleteness_completeness 99.71
_reflns_odcompleteness_iscentric 1
_reflns_odcompleteness_theta 26.32
_olex2_refinement_description
;
1. Fixed Uiso
 At 1.2 times of:
  All C(H) groups, All C(H,H) groups, All N(H,H,H) groups
 At 1.5 times of:
  All C(H,H,H) groups
2.a Ternary CH refined with riding coordinates:
 C2(H2)
2.b Secondary CH2 refined with riding coordinates:
 C4(H4A,H4B)
2.c Aromatic/amide H refined with riding coordinates:
 C6(H6), C7(H7), C8(H8), C9(H9), C10(H10)
2.d Idealised Me refined as rotating group:
 C3(H3A,H3B,H3C), N1(H1A,H1B,H1C)
;
_olex2_submission_special_instructions 'No special instructions were received'

loop_
_space_group_symop_id
_space_group_symop_operation_xyz
1 'x, y, z'
2 '-x+1/2, -y, z+1/2'
3 'x+1/2, -y+1/2, -z'
4 '-x, y+1/2, -z+1/2'

loop_
_atom_site_label
_atom_site_type_symbol
_atom_site_fract_x
_atom_site_fract_y
_atom_site_fract_z
_atom_site_U_iso_or_equiv
_atom_site_adp_type
_atom_site_occupancy
_atom_site_calc_flag
_atom_site_refinement_flags_posn
C1 C 0.4752(8) 0.4764(4) 0.4213(2) 0.0460(10) Uani 1 d .
C2 C 0.6993(7) 0.4501(3) 0.4704(3) 0.0451(10) Uani 1 d .
H2 H 0.8262 0.4254 0.4329 0.054 Uiso 1 calc R
C3 C 0.3204(12) 0.5899(5) 0.3187(3) 0.0807(17) Uani 1 d .
H3A H 0.3817 0.6379 0.2781 0.121 Uiso 1 calc GR
H3B H 0.2017 0.6270 0.3513 0.121 Uiso 1 calc GR
H3C H 0.2443 0.5287 0.2936 0.121 Uiso 1 calc GR
C4 C 0.8073(8) 0.5449(3) 0.5175(2) 0.0479(10) Uani 1 d .
H4A H 0.9616 0.5220 0.5412 0.058 Uiso 1 calc R
H4B H 0.8441 0.6024 0.4798 0.058 Uiso 1 calc R
C5 C 0.6475(8) 0.5903(3) 0.5836(2) 0.0438(9) Uani 1 d .
C6 C 0.4411(9) 0.6526(4) 0.5664(3) 0.0551(12) Uani 1 d .
H6 H 0.3978 0.6653 0.5131 0.066 Uiso 1 calc R
C7 C 0.3009(9) 0.6954(4) 0.6271(3) 0.0595(12) Uani 1 d .
H7 H 0.1624 0.7360 0.6147 0.071 Uiso 1 calc R
C8 C 0.3645(12) 0.6786(5) 0.7064(3) 0.0759(16) Uani 1 d .
H8 H 0.2708 0.7083 0.7476 0.091 Uiso 1 calc R
C9 C 0.5653(13) 0.6181(5) 0.7236(3) 0.0781(17) Uani 1 d .
H9 H 0.6097 0.6070 0.7770 0.094 Uiso 1 calc R
C10 C 0.7052(10) 0.5727(4) 0.6626(3) 0.0619(13) Uani 1 d .
H10 H 0.8396 0.5298 0.6756 0.074 Uiso 1 calc R
N1 N 0.6397(7) 0.3577(3) 0.5241(2) 0.0448(8) Uani 1 d .
H1A H 0.6272 0.2978 0.4949 0.054 Uiso 1 calc GR
H1B H 0.4979 0.3702 0.5490 0.054 Uiso 1 calc GR
H1C H 0.7583 0.3498 0.5604 0.054 Uiso 1 calc GR
O1 O 0.2789(6) 0.4334(3) 0.42982(18) 0.0649(10) Uani 1 d .
O2 O 0.5229(6) 0.5536(3) 0.36926(18) 0.0626(9) Uani 1 d .
Cl1 Cl 0.1340(2) 0.31003(9) 0.61579(6) 0.0521(4) Uani 1 d .

loop_
_atom_site_aniso_label
_atom_site_aniso_U_11
_atom_site_aniso_U_22
_atom_site_aniso_U_33
_atom_site_aniso_U_23
_atom_site_aniso_U_13
_atom_site_aniso_U_12
C1 0.044(2) 0.048(3) 0.046(2) -0.0060(19) 0.0033(19) 0.004(2)
C2 0.041(2) 0.041(2) 0.053(2) -0.0051(18) 0.0030(19) -0.0006(18)
C3 0.104(4) 0.072(4) 0.066(3) 0.009(3) -0.023(3) 0.002(4)
C4 0.040(2) 0.039(2) 0.064(3) -0.0064(19) -0.0022(19) -0.0062(18)
C5 0.045(2) 0.0295(19) 0.057(2) -0.0023(17) -0.003(2) -0.0036(19)
C6 0.059(3) 0.042(2) 0.064(3) 0.000(2) -0.004(2) 0.000(2)
C7 0.063(3) 0.043(3) 0.073(3) -0.011(2) 0.012(2) 0.007(2)
C8 0.087(4) 0.062(3) 0.079(4) -0.023(3) 0.022(3) -0.008(4)
C9 0.100(5) 0.082(4) 0.052(3) 0.001(3) -0.001(3) -0.013(4)
C10 0.065(3) 0.054(3) 0.067(3) 0.002(2) -0.009(2) -0.007(3)
N1 0.0448(19) 0.0310(17) 0.059(2) -0.0054(14) -0.0037(18) 0.0018(16)
O1 0.0416(17) 0.082(3) 0.071(2) 0.0128(19) -0.0044(15) 0.0003(18)
O2 0.072(2) 0.061(2) 0.0550(18) 0.0122(16) -0.0091(16) -0.0140(18)
Cl1 0.0574(6) 0.0479(6) 0.0510(6) -0.0017(4) -0.0006(5) 0.0056(5)

loop_
_atom_type_symbol
_atom_type_description
_atom_type_scat_dispersion_real
_atom_type_scat_dispersion_imag
_atom_type_scat_source
C C 0.0033 0.0016 'International Tables Vol C Tables 4.2.6.8 and 6.1.1.4'
H H 0.0000 0.0000 'International Tables Vol C Tables 4.2.6.8 and 6.1.1.4'
Cl Cl 0.1484 0.1585 'International Tables Vol C Tables 4.2.6.8 and 6.1.1.4'
N N 0.0061 0.0033 'International Tables Vol C Tables 4.2.6.8 and 6.1.1.4'
O O 0.0106 0.0060 'International Tables Vol C Tables 4.2.6.8 and 6.1.1.4'

loop_
_geom_angle_atom_site_label_1
_geom_angle_atom_site_label_2
_geom_angle_atom_site_label_3
_geom_angle
O1 C1 C2 124.1(4)
O1 C1 O2 125.1(4)
O2 C1 C2 110.8(4)
C1 C2 H2 107.1
C1 C2 C4 115.0(3)
C4 C2 H2 107.1
N1 C2 C1 108.4(3)
N1 C2 H2 107.1
N1 C2 C4 111.7(4)
H3A C3 H3B 109.5
H3A C3 H3C 109.5
H3B C3 H3C 109.5
O2 C3 H3A 109.5
O2 C3 H3B 109.5
O2 C3 H3C 109.5
C2 C4 H4A 108.3
C2 C4 H4B 108.3
H4A C4 H4B 107.4
C5 C4 C2 115.9(3)
C5 C4 H4A 108.3
C5 C4 H4B 108.3
C6 C5 C4 121.5(4)
C10 C5 C4 120.4(4)
C10 C5 C6 118.1(4)
C5 C6 H6 119.6
C7 C6 C5 120.8(5)
C7 C6 H6 119.6
C6 C7 H7 119.8
C6 C7 C8 120.3(5)
C8 C7 H7 119.8
C7 C8 H8 120.4
C9 C8 C7 119.2(5)
C9 C8 H8 120.4
C8 C9 H9 119.6
C8 C9 C10 120.9(5)
C10 C9 H9 119.6
C5 C10 C9 120.7(5)
C5 C10 H10 119.7
C9 C10 H10 119.7
C2 N1 H1A 109.5
C2 N1 H1B 109.5
C2 N1 H1C 109.5
H1A N1 H1B 109.5
H1A N1 H1C 109.5
H1B N1 H1C 109.5
C1 O2 C3 117.0(4)

loop_
_geom_bond_atom_site_label_1
_geom_bond_atom_site_label_2
_geom_bond_distance
C1 C2 1.504(6)
C1 O1 1.203(6)
C1 O2 1.316(5)
C2 H2 0.9800
C2 C4 1.530(5)
C2 N1 1.488(5)
C3 H3A 0.9600
C3 H3B 0.9600
C3 H3C 0.9600
C3 O2 1.457(6)
C4 H4A 0.9700
C4 H4B 0.9700
C4 C5 1.510(6)
C5 C6 1.394(6)
C5 C10 1.368(6)
C6 H6 0.9300
C6 C7 1.371(7)
C7 H7 0.9300
C7 C8 1.379(7)
C8 H8 0.9300
C8 C9 1.356(9)
C9 H9 0.9300
C9 C10 1.388(8)
C10 H10 0.9300
N1 H1A 0.8900
N1 H1B 0.8900
N1 H1C 0.8900
